data_4516513
loop_
_publ_author_name
'Krawczuk, Anna'
'Gryl, Marlena'
'Pitak, Mateusz B.'
'Stadnicka, Katarzyna'

_publ_section_title
;
 Electron Density Distribution of Urea in Co-crystals with Rigid and
 Flexible Dicarboxylic Acids
;
_journal_issue 11
_journal_name_full 'Crystal Growth &amp; Design'
_journal_page_first 5578
_journal_paper_doi 10.1021/acs.cgd.5b01253
_journal_volume 15
_journal_year 2015
_chemical_absolute_configuration rm
_chemical_formula_iupac 'C5 H10 N2 O6'
_chemical_formula_moiety 'C4 H6 O5, C H4 N2 O'
_chemical_formula_sum 'C5 H10 N2 O6'
_chemical_formula_weight 194.15
_chemical_melting_point 403
_chemical_name_common '(S)-(-)-malic acid urea addition compound'
_chemical_name_systematic ' '(S)-(-)-hydroxysuccinic acid urea addition compound''
_space_group_IT_number 4
_space_group_name_Hall 'P 2yb'
_space_group_name_H-M_alt 'P 1 21 1'
_symmetry_cell_setting monoclinic
_symmetry_space_group_name_H-M 'P 1 21 1'
_audit_conform_dict_location ftp://ftp.iucr.org/pub/cif_core.dic
_audit_conform_dict_name cif_core.dic
_audit_conform_dict_version 2.3
_audit_creation_date '27-Feb-02 T14:19:14-00:00'
_audit_creation_method 'XD routine XDCIF'
_cell_angle_alpha 90.00
_cell_angle_beta 94.697(1)
_cell_angle_gamma 90.00
_cell_formula_units_Z 2
_cell_length_a 6.6411(2)
_cell_length_b 6.9162(2)
_cell_length_c 9.0495(2)
_cell_measurement_reflns_used 4705
_cell_measurement_temperature 80(2)
_cell_measurement_theta_max 53.867
_cell_measurement_theta_min 0.998
_cell_measurement_wavelength 0.71073
_cell_volume 414.26(2)
_computing_cell_refinement 'DENZO-SMN (Otwinowski & Minor, 1997)'
_computing_data_collection 'KappaCCD Server Software (Nonius, 1997)'
_computing_data_reduction 'HKL DENZO and Scalepack (Otwinowski & Minor, 1997)'
_computing_molecular_graphics
; 
Volkov et al, (2006), PLATON (Spek, 2003); 
ORTEP-3 for Windows (Farrugia, 1997); 
MERCURY (Version 3.3; Macrae et al., 2006)
;
_computing_publication_material 'Volkov et al, (2006)'
_computing_structure_refinement 'Volkov et al, (2006)'
_computing_structure_solution 'SIR92 (Altomare et al., 1994)'
_diffrn_ambient_temperature 80(2)
_diffrn_detector 'CCD plate'
_diffrn_detector_area_resol_mean 9
_diffrn_measured_fraction_theta_full 0.989
_diffrn_measured_fraction_theta_max 0.989
_diffrn_measurement_device '95mm CCD camera on \k-goniostat'
_diffrn_measurement_device_type KappaCCD
_diffrn_measurement_method '\w scans at \c=55\%'
_diffrn_radiation_monochromator 'horizontally mounted graphite crystal'
_diffrn_radiation_source 'fine-focus sealed tube'
_diffrn_radiation_type MoK\a
_diffrn_radiation_wavelength 0.71073
_diffrn_reflns_av_R_equivalents 0.020
_diffrn_reflns_av_sigmaI/netI 0.0273
_diffrn_reflns_limit_h_max 14
_diffrn_reflns_limit_h_min -14
_diffrn_reflns_limit_k_max 15
_diffrn_reflns_limit_k_min -15
_diffrn_reflns_limit_l_max 20
_diffrn_reflns_limit_l_min 0
_diffrn_reflns_number 13223
_diffrn_reflns_theta_full 53.37
_diffrn_reflns_theta_max 53.37
_diffrn_reflns_theta_min 3.67
_diffrn_source 'Nonius KappaCCD'
_exptl_absorpt_coefficient_mu 0.144
_exptl_absorpt_correction_T_max 0.9718
_exptl_absorpt_correction_T_min 0.9060
_exptl_absorpt_correction_type multi-scan
_exptl_absorpt_process_details
;
        HKL DENZO and Scalepack (Otwinowski & Minor, 1997)
;
_exptl_crystal_colour colourless
_exptl_crystal_density_diffrn 1.556
_exptl_crystal_density_method 'not measured'
_exptl_crystal_description prism
_exptl_crystal_F_000 204
_exptl_crystal_size_max 0.70
_exptl_crystal_size_mid 0.50
_exptl_crystal_size_min 0.20
_refine_diff_density_max 0.156
_refine_diff_density_min -0.164
_refine_diff_density_rms 0.034
_refine_ls_abs_structure_details 'Flack H D (1983), Acta Cryst. A39, 876-881'
_refine_ls_abs_structure_Flack 0.2(2)
_refine_ls_extinction_method none
_refine_ls_goodness_of_fit_ref 1.904
_refine_ls_matrix_type full
_refine_ls_number_parameters 360
_refine_ls_number_reflns 9206
_refine_ls_number_restraints 0
_refine_ls_R_factor_all 0.021
_refine_ls_R_factor_gt 0.019
_refine_ls_shift/su_max 0.00004
_refine_ls_shift/su_mean 0
_refine_ls_structure_factor_coef F
_refine_ls_weighting_details
;
        calc w1 = 1/[s^2^(Fo)]
;
_refine_ls_weighting_scheme calc
_refine_ls_wR_factor_ref 0.025
_reflns_number_gt 9160
_reflns_number_total 9393
_reflns_threshold_expression >2\s(I)
_cod_data_source_file cg5b01253_si_003.cif
_cod_data_source_block malurea
_cod_depositor_comments
;
The following automatic conversions were performed:

data item '_symmetry_cell_setting' value 'Monoclinic' was changed to
'monoclinic' in accordance with the
/home/saulius/struct/COD-crude-data/automatic-downloads/DataCite-retrospective/ACS/depositions/lib/dictionaries/cif_core.dic
dictionary named 'cif_core.dic' version 2.4.2 last updated on
2011-04-26.

Automatic conversion script
Id: cif_fix_values 6909 2019-04-08 15:41:33Z antanas 
;
_cod_original_sg_symbol_H-M 'P 21'
_cod_database_code 4516513

loop_
_space_group_symop_id
_space_group_symop_operation_xyz
1 +X,+Y,+Z
2 -X,1/2+Y,-Z

loop_
_atom_rho_multipole_atom_label
_atom_rho_multipole_coeff_Pv
_atom_rho_multipole_coeff_P00
_atom_rho_multipole_coeff_P11
_atom_rho_multipole_coeff_P1-1
_atom_rho_multipole_coeff_P10
_atom_rho_multipole_coeff_P20
_atom_rho_multipole_coeff_P21
_atom_rho_multipole_coeff_P2-1
_atom_rho_multipole_coeff_P22
_atom_rho_multipole_coeff_P2-2
_atom_rho_multipole_coeff_P30
_atom_rho_multipole_coeff_P31
_atom_rho_multipole_coeff_P3-1
_atom_rho_multipole_coeff_P32
_atom_rho_multipole_coeff_P3-2
_atom_rho_multipole_coeff_P33
_atom_rho_multipole_coeff_P3-3
_atom_rho_multipole_coeff_P40
_atom_rho_multipole_coeff_P41
_atom_rho_multipole_coeff_P4-1
_atom_rho_multipole_coeff_P42
_atom_rho_multipole_coeff_P4-2
_atom_rho_multipole_coeff_P43
_atom_rho_multipole_coeff_P4-3
_atom_rho_multipole_coeff_P44
_atom_rho_multipole_coeff_P4-4
_atom_rho_multipole_kappa
_atom_rho_multipole_kappa_prime0
_atom_rho_multipole_kappa_prime1
_atom_rho_multipole_kappa_prime2
_atom_rho_multipole_kappa_prime3
_atom_rho_multipole_kappa_prime4
O(11) 6.21(3) 0 0.001(11) -0.025(15) -0.070(8) 0.021(8) 0.001(8) -0.028(9) 0.063(10) -0.037(9) 0.022(7) -0.003(8) -0.023(11) -0.054(11) 0.013(8) 0.001(12) -0.023(7) 0 0 0 0 0 0 0 0 0 0.9790(15) 1.02(2) 1.02(2) 1.02(2) 1.02(2) 1.02(2)
O(41) 6.18(3) 0 0.006(9) -0.013(16) -0.089(9) 0.020(8) 0.002(8) -0.014(9) -0.083(8) 0.010(9) 0.003(9) -0.002(7) -0.031(9) -0.019(8) 0.028(10) 0.011(7) 0.007(12) 0 0 0 0 0 0 0 0 0 0.9790(15) 1.02(2) 1.02(2) 1.02(2) 1.02(2) 1.02(2)
O(51) 6.17(3) 0 -0.088(9) -0.002(16) -0.083(8) -0.051(8) -0.014(8) -0.014(9) -0.052(8) -0.007(10) 0.022(7) 0.032(6) -0.022(12) 0.054(7) -0.010(12) -0.049(7) 0.008(12) 0 0 0 0 0 0 0 0 0 0.9790(15) 1.02(2) 1.02(2) 1.02(2) 1.02(2) 1.02(2)
O(12) 6.14(3) 0 0.037(16) -0.075(8) -0.076(11) -0.013(10) 0.000(9) 0.040(7) 0.008(8) 0.015(9) 0.081(11) 0.023(8) -0.038(8) 0.019(9) 0.030(9) -0.016(11) 0.027(8) 0 0 0 0 0 0 0 0 0 0.9790(15) 1.02(2) 1.02(2) 1.02(2) 1.02(2) 1.02(2)
O(42) 6.19(3) 0 -0.039(10) -0.059(13) -0.037(12) 0.030(10) 0.011(9) 0.063(8) 0.001(9) -0.015(9) 0.079(10) -0.001(9) -0.048(8) 0.037(9) 0.005(7) -0.020(8) -0.006(10) 0 0 0 0 0 0 0 0 0 0.9790(15) 1.02(2) 1.02(2) 1.02(2) 1.02(2) 1.02(2)
O(3) 6.17(3) 0 -0.035(10) -0.103(15) -0.037(9) -0.020(8) -0.003(8) 0.046(8) 0.070(8) 0.007(8) 0.081(9) 0.017(7) 0.002(9) 0.045(9) 0.033(9) -0.030(10) -0.057(8) 0 0 0 0 0 0 0 0 0 0.9790(15) 1.02(2) 1.02(2) 1.02(2) 1.02(2) 1.02(2)
N(51) 4.99(6) 0 0.006(15) -0.017(19) 0.00(2) 0.023(14) 0.009(11) -0.013(12) 0.013(12) -0.043(12) 0.140(19) -0.077(15) 0.061(18) 0.094(14) 0.036(14) -0.008(14) -0.020(13) 0 0 0 0 0 0 0 0 0 0.989(4) 0.91(3) 0.91(3) 0.91(3) 0.91(3) 0.91(3)
N(52) 4.90(6) 0 -0.017(15) 0.01(3) 0.053(17) 0.031(13) 0.008(10) 0.016(13) 0.075(13) 0.043(11) 0.204(19) 0.015(11) -0.006(18) 0.116(15) 0.001(16) -0.047(12) -0.017(17) 0 0 0 0 0 0 0 0 0 0.989(4) 0.91(3) 0.91(3) 0.91(3) 0.91(3) 0.91(3)
C(1) 4.07(4) 0 -0.13(3) -0.075(15) 0.076(15) 0.227(13) -0.016(14) 0.031(11) -0.214(14) -0.001(13) 0.308(18) -0.05(2) 0.004(13) 0.251(18) 0.022(18) -0.003(16) -0.010(16) 0 0 0 0 0 0 0 0 0 0.980(4) 0.961(14) 0.961(14) 0.961(14) 0.961(14) 0.961(14)
C(2) 3.84(6) 0 -0.057(16) -0.04(2) 0.03(2) 0.006(15) 0.011(12) 0.063(11) -0.017(13) 0.033(12) 0.25(2) -0.049(16) 0.046(19) 0.001(14) -0.029(16) 0.007(15) -0.183(17) 0 0 0 0 0 0 0 0 0 0.980(4) 0.961(14) 0.961(14) 0.961(14) 0.961(14) 0.961(14)
C(3) 3.91(6) 0 0.019(15) -0.04(3) 0.020(17) 0.080(14) 0.002(12) 0.024(13) 0.074(12) 0.056(13) 0.240(18) 0.019(14) -0.03(2) -0.015(14) -0.035(18) -0.050(16) -0.159(18) 0 0 0 0 0 0 0 0 0 0.980(4) 0.961(14) 0.961(14) 0.961(14) 0.961(14) 0.961(14)
C(4) 3.91(5) 0 0.059(15) -0.10(3) 0.064(16) 0.244(15) 0.017(10) -0.012(14) -0.214(13) -0.016(14) 0.34(2) -0.019(14) -0.035(19) 0.266(18) 0.011(18) -0.042(14) -0.007(19) 0 0 0 0 0 0 0 0 0 0.980(4) 0.961(14) 0.961(14) 0.961(14) 0.961(14) 0.961(14)
C(5) 3.93(6) 0 0.079(14) 0.00(3) 0.029(16) 0.194(13) -0.004(11) -0.043(16) -0.198(13) 0.016(15) 0.37(2) -0.002(12) -0.03(2) 0.251(18) 0.02(2) 0.035(13) 0.07(2) 0 0 0 0 0 0 0 0 0 0.980(4) 0.961(14) 0.961(14) 0.961(14) 0.961(14) 0.961(14)
H(2A) 1.10(3) 0 0 0 0.13(2) 0.06(3) 0 0 0 0 0 0 0 0 0 0 0 0 0 0 0 0 0 0 0 0 1.13 1.26 1.26 1.26 1.26 1.26
H(2B) 1.13(3) 0 0 0 0.167(19) 0.13(3) 0 0 0 0 0 0 0 0 0 0 0 0 0 0 0 0 0 0 0 0 1.13 1.26 1.26 1.26 1.26 1.26
H(3) 1.02(3) 0 0 0 0.141(17) 0.09(3) 0 0 0 0 0 0 0 0 0 0 0 0 0 0 0 0 0 0 0 0 1.13 1.26 1.26 1.26 1.26 1.26
H(521) 0.87(3) 0 0 0 0.192(19) 0.07(2) 0 0 0 0 0 0 0 0 0 0 0 0 0 0 0 0 0 0 0 0 1.13 1.26 1.26 1.26 1.26 1.26
H(522) 0.95(3) 0 0 0 0.26(2) 0.16(3) 0 0 0 0 0 0 0 0 0 0 0 0 0 0 0 0 0 0 0 0 1.13 1.26 1.26 1.26 1.26 1.26
H(511) 0.86(3) 0 0 0 0.231(17) 0.13(2) 0 0 0 0 0 0 0 0 0 0 0 0 0 0 0 0 0 0 0 0 1.13 1.26 1.26 1.26 1.26 1.26
H(512) 0.84(3) 0 0 0 0.24(2) 0.05(3) 0 0 0 0 0 0 0 0 0 0 0 0 0 0 0 0 0 0 0 0 1.13 1.26 1.26 1.26 1.26 1.26
H(3O) 0.90(3) 0 0 0 0.189(16) 0.17(2) 0 0 0 0 0 0 0 0 0 0 0 0 0 0 0 0 0 0 0 0 1.13 1.26 1.26 1.26 1.26 1.26
H(42) 0.87(3) 0 0 0 0.100(18) 0.18(2) 0 0 0 0 0 0 0 0 0 0 0 0 0 0 0 0 0 0 0 0 1.13 1.26 1.26 1.26 1.26 1.26
H(12) 0.87(3) 0 0 0 0.175(16) 0.14(2) 0 0 0 0 0 0 0 0 0 0 0 0 0 0 0 0 0 0 0 0 1.13 1.26 1.26 1.26 1.26 1.26

loop_
_atom_site_label
_atom_site_type_symbol
_atom_site_fract_x
_atom_site_fract_y
_atom_site_fract_z
_atom_site_U_iso_or_equiv
_atom_site_adp_type
_atom_site_occupancy
_atom_site_symmetry_multiplicity
O(11) O 0.52957(4) 0.36037(7) 0.09972(3) 0.014 Uani 1 2
O(41) O 0.23170(4) 0.38070(6) 0.39121(3) 0.013 Uani 1 2
O(51) O 0.84286(5) 0.38500(6) 0.58979(3) 0.014 Uani 1 2
O(12) O 0.45913(5) 0.33329(7) -0.14567(3) 0.015 Uani 1 2
O(42) O 0.14994(5) 0.15465(6) 0.21848(3) 0.014 Uani 1 2
O(3) O 0.19287(4) 0.66686(6) 0.17982(3) 0.012 Uani 1 2
N(51) N 0.71506(5) 0.21194(5) 0.39188(3) 0.015 Uani 1 2
N(52) N 0.72218(5) 0.54598(5) 0.38268(3) 0.015 Uani 1 2
C(1) C 0.41034(3) 0.37131(5) -0.00984(2) 0.01 Uani 1 2
C(2) C 0.19109(4) 0.42579(5) -0.00888(2) 0.011 Uani 1 2
C(3) C 0.12161(3) 0.48005(5) 0.14165(3) 0.01 Uani 1 2
C(4) C 0.17837(3) 0.33340(5) 0.26424(2) 0.01 Uani 1 2
C(5) C 0.75995(3) 0.381321 0.45905(2) 0.011 Uani 1 2
H(2A) H 0.099571 0.304452 -0.05287 0.027 Uani 1 2
H(2B) H 0.161307 0.547728 -0.084167 0.026 Uani 1 2
H(3) H -0.044191 0.487916 0.129109 0.027 Uani 1 2
H(521) H 0.642027 0.551506 0.282334 0.025 Uani 1 2
H(522) H 0.747376 0.672759 0.437602 0.026 Uani 1 2
H(511) H 0.630007 0.213163 0.293443 0.026 Uani 1 2
H(512) H 0.733463 0.093078 0.457384 0.027 Uani 1 2
H(3O) H 0.168781 0.704521 0.28127 0.023 Uani 1 2
H(42) H 0.161074 0.063696 0.301781 0.026 Uani 1 2
H(12) H 0.595069 0.278499 -0.146924 0.027 Uani 1 2

loop_
_atom_site_aniso_label
_atom_site_aniso_U_11
_atom_site_aniso_U_22
_atom_site_aniso_U_33
_atom_site_aniso_U_23
_atom_site_aniso_U_13
_atom_site_aniso_U_12
O(11) 0.01257(8) 0.02062(11) 0.00931(7) -0.00142(8) -0.00223(6) 0.00331(8)
O(41) 0.01684(9) 0.01043(7) 0.01049(7) -0.00124(7) -0.00071(6) -0.00081(7)
O(51) 0.02244(10) 0.00968(7) 0.00933(7) 0.00030(7) -0.00219(7) 0.00164(8)
O(12) 0.01514(9) 0.01960(10) 0.00924(7) -0.00285(8) 0.00002(6) 0.00379(8)
O(42) 0.02064(10) 0.00835(7) 0.01129(8) -0.00009(7) -0.00145(7) -0.00187(7)
O(3) 0.01622(9) 0.00847(7) 0.01191(8) -0.00031(7) 0.00367(7) -0.00043(6)
N(51) 0.02062(10) 0.01064(8) 0.01213(8) -0.00111(7) -0.00266(7) 0.00107(7)
N(52) 0.02091(10) 0.01103(8) 0.01164(8) 0.00218(7) -0.00242(7) 0.00191(7)
C(1) 0.01113(7) 0.01012(7) 0.00836(6) -0.00084(6) -0.00087(5) 0.00103(6)
C(2) 0.01109(8) 0.01170(7) 0.00995(7) -0.00058(6) -0.00144(5) 0.00084(6)
C(3) 0.01014(7) 0.00920(7) 0.01148(8) 0.00057(6) 0.00075(5) 0.00040(5)
C(4) 0.01137(7) 0.00830(7) 0.01014(7) -0.00029(6) 0.00018(5) -0.00050(5)
C(5) 0.01414(8) 0.00953(7) 0.00881(7) 0.00056(6) -0.00014(5) 0.00130(6)
H(2A) 0.027226 0.022731 0.029974 -0.006831 0.001021 -0.006217
H(2B) 0.028421 0.023421 0.025091 0.007756 0.003455 0.003753
H(3) 0.018265 0.031971 0.029943 0.004952 0.002316 -0.000025
H(521) 0.029999 0.02503 0.017772 0.00045 -0.006587 0.001086
H(522) 0.035359 0.017855 0.023373 -0.002761 -0.004671 -0.001773
H(511) 0.032699 0.024965 0.018732 -0.001004 -0.007336 0.002097
H(512) 0.03869 0.0185 0.02351 0.003325 -0.005152 0.002773
H(3O) 0.029835 0.020344 0.018729 -0.002732 0.004599 -0.000495
H(42) 0.037505 0.018168 0.020503 0.003588 -0.002612 -0.002821
H(12) 0.021723 0.038785 0.020562 -0.003206 -0.00026 0.010463

loop_
_atom_type_symbol
_atom_type_description
_atom_type_scat_dispersion_real
_atom_type_scat_dispersion_imag
_atom_type_scat_source
C C 0.0033 0.0016 'International Tables Vol C Tables 4.2.6.8 and 6.1.1.4'
H H 0.0000 0.0000 'International Tables Vol C Tables 4.2.6.8 and 6.1.1.4'
N N 0.0061 0.0033 'International Tables Vol C Tables 4.2.6.8 and 6.1.1.4'
O O 0.0106 0.0060 'International Tables Vol C Tables 4.2.6.8 and 6.1.1.4'

loop_
_geom_angle_atom_site_label_1
_geom_angle_atom_site_label_2
_geom_angle_atom_site_label_3
_geom_angle
_geom_angle_site_symmetry_1
_geom_angle_site_symmetry_2
_geom_angle_site_symmetry_3
_geom_angle_publ_flag
C(1) O(12) H(12) 112.56 1_555 1_555 1_555 yes
C(3) O(3) H(3O) 113.33 1_555 1_555 1_555 yes
O(11) C(1) O(12) 123.43(3) 1_555 1_555 1_555 yes
O(11) C(1) C(2) 125.10(2) 1_555 1_555 1_555 yes
O(12) C(1) C(2) 111.46(2) 1_555 1_555 1_555 yes
C(1) C(2) C(3) 115.573(18) 1_555 1_555 1_555 yes
O(3) C(3) C(2) 108.99(2) 1_555 1_555 1_555 yes
O(3) C(3) C(4) 111.89(2) 1_555 1_555 1_555 yes
C(2) C(3) C(4) 114.317(19) 1_555 1_555 1_555 yes
O(41) C(4) O(42) 124.97(3) 1_555 1_555 1_555 yes
O(41) C(4) C(3) 122.80(2) 1_555 1_555 1_555 yes
O(42) C(4) C(3) 112.09(2) 1_555 1_555 1_555 yes
O(51) C(5) N(51) 120.35(3) 1_555 1_555 1_555 yes
O(51) C(5) N(52) 120.83(3) 1_555 1_555 1_555 yes
N(51) C(5) N(52) 118.77(2) 1_555 1_555 1_555 yes

loop_
_geom_bond_atom_site_label_1
_geom_bond_atom_site_label_2
_geom_bond_distance
_geom_bond_site_symmetry_1
_geom_bond_site_symmetry_2
_geom_bond_publ_flag
O(11) C(1) 1.2194(3) 1_555 1_555 yes
O(41) C(4) 1.2191(3) 1_555 1_555 yes
O(51) C(5) 1.2638(3) 1_555 1_555 yes
O(12) C(1) 1.3230(3) 1_555 1_555 yes
O(12) H(12) 0.9800 1_555 1_555 yes
O(42) C(4) 1.3125(4) 1_555 1_555 yes
O(3) C(3) 1.4092(4) 1_555 1_555 yes
O(3) H(3O) 0.9800 1_555 1_555 yes
N(51) C(5) 1.3421(3) 1_555 1_555 yes
N(52) C(5) 1.3451(3) 1_555 1_555 yes
C(1) C(2) 1.5048(3) 1_555 1_555 yes
C(2) C(3) 1.5206(3) 1_555 1_555 yes
C(3) C(4) 1.5275(3) 1_555 1_555 yes
